data_4127471
loop_
_publ_author_name
'Mato, Raquel'
'Manzano, Rub\'en'
'Reyes, Efraim'
'Carrillo, Luisa'
'Uria, Uxue'
'Vicario, Jose L.'

_publ_section_title
;
 Catalytic Enantioselective Transannular Morita-Baylis-Hillman Reaction.
;
_journal_issue 24
_journal_name_full 'Journal of the American Chemical Society'
_journal_page_first 9495
_journal_page_last 9499
_journal_paper_doi 10.1021/jacs.9b03679
_journal_volume 141
_journal_year 2019
_chemical_absolute_configuration ad
_chemical_compound_source 'synthesis as described'
_chemical_formula_moiety 'C11 H16 O2'
_chemical_formula_sum 'C11 H16 O2'
_chemical_formula_weight 180.24
_chemical_name_systematic
;
 (R,Z)-7-methylcyclodec-2-ene-1,6-dione
;
_space_group_crystal_system monoclinic
_space_group_IT_number 4
_space_group_name_Hall 'P 2yb'
_space_group_name_H-M_alt 'P 1 21 1'
_symmetry_space_group_name_Hall 'P 2yb'
_symmetry_space_group_name_H-M 'P 1 21 1'
_atom_sites_solution_hydrogens geom
_atom_sites_solution_primary iterative
_atom_sites_solution_secondary difmap
_audit_creation_date 2019-03-20T11:40:26-00:00
_audit_creation_method 'WinGX routine CIF_UPDATE'
_cell_angle_alpha 90
_cell_angle_beta 90.2082(15)
_cell_angle_gamma 90
_cell_formula_units_Z 2
_cell_length_a 5.36038(10)
_cell_length_b 7.31242(10)
_cell_length_c 12.53807(18)
_cell_measurement_reflns_used 6855
_cell_measurement_temperature 150.00(10)
_cell_measurement_theta_max 74.083
_cell_measurement_theta_min 6.97
_cell_volume 491.456(13)
_computing_cell_refinement
;
        CrysAlisPro, Agilent Technologies,
        Version 1.171.36.28 (release 01-02-2013 CrysAlis171 .NET)
        (compiled Feb  1 2013,16:14:44)
;
_computing_data_collection
;
        CrysAlisPro, Agilent Technologies,
        Version 1.171.36.28 (release 01-02-2013 CrysAlis171 .NET)
        (compiled Feb  1 2013,16:14:44)
;
_computing_data_reduction
;
        CrysAlisPro, Agilent Technologies,
        Version 1.171.36.28 (release 01-02-2013 CrysAlis171 .NET)
        (compiled Feb  1 2013,16:14:44)
;
_computing_molecular_graphics 'Olex2 (Dolomanov et al., 2009)'
_computing_publication_material 'Olex2 (Dolomanov et al., 2009)'
_computing_structure_refinement 'ShelXL (Sheldrick, 2015)'
_computing_structure_solution 'olex2.solve (Bourhis et al., 2015)'
_diffrn_ambient_temperature 150.00(10)
_diffrn_detector_area_resol_mean 5.2012
_diffrn_measured_fraction_theta_full 0.972
_diffrn_measured_fraction_theta_max 0.972
_diffrn_measurement_details
;
#__ type_ start__ end____ width___ exp.time_
  1 omega -122.00  -95.00   1.0000    1.0000
omega____ theta____ kappa____ phi______ frames
    -      -41.3256  -99.0000 -180.0000 27

#__ type_ start__ end____ width___ exp.time_
  2 omega  -65.00   31.00   1.0000    1.0000
omega____ theta____ kappa____ phi______ frames
    -      -41.3256   38.0000  150.0000 96

#__ type_ start__ end____ width___ exp.time_
  3 omega  -59.00   22.00   1.0000    1.0000
omega____ theta____ kappa____ phi______ frames
    -      -41.3256   57.0000 -150.0000 81

#__ type_ start__ end____ width___ exp.time_
  4 omega -124.00  -84.00   1.0000    1.0000
omega____ theta____ kappa____ phi______ frames
    -      -41.3256  -99.0000 -120.0000 40

#__ type_ start__ end____ width___ exp.time_
  5 omega  -14.00   81.00   1.0000    1.0000
omega____ theta____ kappa____ phi______ frames
    -       41.3256  -99.0000  -60.0000 95

#__ type_ start__ end____ width___ exp.time_
  6 omega  -68.00  -20.00   1.0000    1.0000
omega____ theta____ kappa____ phi______ frames
    -      -83.0000   30.0000   90.0000 48

#__ type_ start__ end____ width___ exp.time_
  7 omega   81.00  154.00   1.0000    1.0000
omega____ theta____ kappa____ phi______ frames
    -      108.3609   45.0000 -180.0000 73

#__ type_ start__ end____ width___ exp.time_
  8 omega   78.00  156.00   1.0000    1.0000
omega____ theta____ kappa____ phi______ frames
    -      108.3609   61.0000  -60.0000 78

#__ type_ start__ end____ width___ exp.time_
  9 omega   97.00  146.00   1.0000    1.0000
omega____ theta____ kappa____ phi______ frames
    -      108.3609  125.0000 -120.0000 49

#__ type_ start__ end____ width___ exp.time_
 10 omega   30.00   63.00   1.0000    1.0000
omega____ theta____ kappa____ phi______ frames
    -      108.3609  -77.0000   90.0000 33

#__ type_ start__ end____ width___ exp.time_
 11 omega   64.00  140.00   1.0000    1.0000
omega____ theta____ kappa____ phi______ frames
    -      108.3609  -77.0000   90.0000 76

#__ type_ start__ end____ width___ exp.time_
 12 omega   85.00  126.00   1.0000    1.0000
omega____ theta____ kappa____ phi______ frames
    -      108.3609 -135.0000  -41.0000 41

#__ type_ start__ end____ width___ exp.time_
 13 omega   30.00  106.00   1.0000    1.0000
omega____ theta____ kappa____ phi______ frames
    -      108.3609  -94.0000  -30.0000 76

#__ type_ start__ end____ width___ exp.time_
 14 omega   36.00   65.00   1.0000    1.0000
omega____ theta____ kappa____ phi______ frames
    -      108.3609  -45.0000    0.0000 29

#__ type_ start__ end____ width___ exp.time_
 15 omega   71.00  122.00   1.0000    1.0000
omega____ theta____ kappa____ phi______ frames
    -      108.3609 -125.0000   90.0000 51

#__ type_ start__ end____ width___ exp.time_
 16 omega  117.00  145.00   1.0000    1.0000
omega____ theta____ kappa____ phi______ frames
    -      108.3609   77.0000   90.0000 28

#__ type_ start__ end____ width___ exp.time_
 17 omega   77.00  111.00   1.0000    1.0000
omega____ theta____ kappa____ phi______ frames
    -      108.3609   77.0000   90.0000 34

#__ type_ start__ end____ width___ exp.time_
 18 omega   42.00   84.00   1.0000    1.0000
omega____ theta____ kappa____ phi______ frames
    -      108.3609 -135.0000  -41.0000 42

#__ type_ start__ end____ width___ exp.time_
 19 omega   33.00   60.00   1.0000    1.0000
omega____ theta____ kappa____ phi______ frames
    -      108.3609  -30.0000  120.0000 27

#__ type_ start__ end____ width___ exp.time_
 20 omega   81.00  151.00   1.0000    1.0000
omega____ theta____ kappa____ phi______ frames
    -      108.3609   61.0000 -120.0000 70

#__ type_ start__ end____ width___ exp.time_
 21 omega   34.00   59.00   1.0000    1.0000
omega____ theta____ kappa____ phi______ frames
    -      108.3609  -45.0000  120.0000 25

#__ type_ start__ end____ width___ exp.time_
 22 omega -117.00  -87.00   1.0000    1.0000
omega____ theta____ kappa____ phi______ frames
    -      -41.3256  -99.0000  -60.0000 30

#__ type_ start__ end____ width___ exp.time_
 23 omega   79.00  108.00   1.0000    1.0000
omega____ theta____ kappa____ phi______ frames
    -       41.3256   38.0000 -180.0000 29

#__ type_ start__ end____ width___ exp.time_
 24 omega   32.00   59.00   1.0000    1.0000
omega____ theta____ kappa____ phi______ frames
    -      108.3609  -30.0000  -90.0000 27

#__ type_ start__ end____ width___ exp.time_
 25 omega  123.00  150.00   1.0000    1.0000
omega____ theta____ kappa____ phi______ frames
    -      108.3609   45.0000   30.0000 27

#__ type_ start__ end____ width___ exp.time_
 26 omega   91.00  118.00   1.0000    1.0000
omega____ theta____ kappa____ phi______ frames
    -      108.3609   45.0000   30.0000 27

#__ type_ start__ end____ width___ exp.time_
 27 omega   30.00   55.00   1.0000    1.0000
omega____ theta____ kappa____ phi______ frames
    -      108.3609  -30.0000  150.0000 25

#__ type_ start__ end____ width___ exp.time_
 28 omega   31.00   67.00   1.0000    1.0000
omega____ theta____ kappa____ phi______ frames
    -      108.3609  -30.0000  -60.0000 36

#__ type_ start__ end____ width___ exp.time_
 29 omega   80.00  107.00   1.0000    1.0000
omega____ theta____ kappa____ phi______ frames
    -      108.3609   77.0000   60.0000 27

#__ type_ start__ end____ width___ exp.time_
 30 omega -115.00  -12.00   1.0000    1.0000
omega____ theta____ kappa____ phi______ frames
    -      -41.3256  -57.0000 -180.0000 103

#__ type_ start__ end____ width___ exp.time_
 31 omega -115.00  -12.00   1.0000    1.0000
omega____ theta____ kappa____ phi______ frames
    -      -41.3256  -57.0000   60.0000 103

#__ type_ start__ end____ width___ exp.time_
 32 omega -124.00  -79.00   1.0000    1.0000
omega____ theta____ kappa____ phi______ frames
    -      -41.3256  -99.0000  120.0000 45

#__ type_ start__ end____ width___ exp.time_
 33 omega -120.00   -8.00   1.0000    1.0000
omega____ theta____ kappa____ phi______ frames
    -      -41.3256  -77.0000   30.0000 112

#__ type_ start__ end____ width___ exp.time_
 34 omega -120.00   -8.00   1.0000    1.0000
omega____ theta____ kappa____ phi______ frames
    -      -41.3256  -77.0000 -180.0000 112

#__ type_ start__ end____ width___ exp.time_
 35 omega -115.00  -12.00   1.0000    1.0000
omega____ theta____ kappa____ phi______ frames
    -      -41.3256  -57.0000  -60.0000 103

#__ type_ start__ end____ width___ exp.time_
 36 omega -120.00   -8.00   1.0000    1.0000
omega____ theta____ kappa____ phi______ frames
    -      -41.3256  -77.0000  -90.0000 112

#__ type_ start__ end____ width___ exp.time_
 37 omega -115.00  -12.00   1.0000    1.0000
omega____ theta____ kappa____ phi______ frames
    -      -41.3256  -57.0000   30.0000 103

#__ type_ start__ end____ width___ exp.time_
 38 omega -162.00 -115.00   1.0000    1.0000
omega____ theta____ kappa____ phi______ frames
    -      -83.0000  -77.0000  -60.0000 47

#__ type_ start__ end____ width___ exp.time_
 39 omega -162.00  -49.00   1.0000    1.0000
omega____ theta____ kappa____ phi______ frames
    -      -83.0000  -77.0000  -90.0000 113

#__ type_ start__ end____ width___ exp.time_
 40 omega -162.00  -49.00   1.0000    1.0000
omega____ theta____ kappa____ phi______ frames
    -      -83.0000  -77.0000 -150.0000 113

#__ type_ start__ end____ width___ exp.time_
 41 omega -162.00  -49.00   1.0000    1.0000
omega____ theta____ kappa____ phi______ frames
    -      -83.0000  -77.0000   60.0000 113

#__ type_ start__ end____ width___ exp.time_
 42 omega -162.00  -49.00   1.0000    1.0000
omega____ theta____ kappa____ phi______ frames
    -      -83.0000  -77.0000  150.0000 113

#__ type_ start__ end____ width___ exp.time_
 43 omega -162.00  -49.00   1.0000    1.0000
omega____ theta____ kappa____ phi______ frames
    -      -83.0000  -77.0000    0.0000 113

#__ type_ start__ end____ width___ exp.time_
 44 omega   81.00  158.00   1.0000    1.0000
omega____ theta____ kappa____ phi______ frames
    -      108.3609   45.0000   90.0000 77

#__ type_ start__ end____ width___ exp.time_
 45 omega   75.00  158.00   1.0000    1.0000
omega____ theta____ kappa____ phi______ frames
    -      108.3609   77.0000  120.0000 83

#__ type_ start__ end____ width___ exp.time_
 46 omega   81.00  158.00   1.0000    1.0000
omega____ theta____ kappa____ phi______ frames
    -      108.3609   45.0000    0.0000 77

#__ type_ start__ end____ width___ exp.time_
 47 omega   30.00   69.00   1.0000    1.0000
omega____ theta____ kappa____ phi______ frames
    -      108.3609  -30.0000    0.0000 39

#__ type_ start__ end____ width___ exp.time_
 48 omega   75.00  158.00   1.0000    1.0000
omega____ theta____ kappa____ phi______ frames
    -      108.3609   77.0000   30.0000 83

#__ type_ start__ end____ width___ exp.time_
 49 omega   34.00   77.00   1.0000    1.0000
omega____ theta____ kappa____ phi______ frames
    -      108.3609  -45.0000 -180.0000 43

;
_diffrn_measurement_device_type 'SuperNova, Single source at offset, Atlas'
_diffrn_measurement_method '\w scans'
_diffrn_orient_matrix_UB_11 -0.0025162
_diffrn_orient_matrix_UB_12 0.2082337
_diffrn_orient_matrix_UB_13 -0.0185924
_diffrn_orient_matrix_UB_21 -0.0255563
_diffrn_orient_matrix_UB_22 -0.0318607
_diffrn_orient_matrix_UB_23 -0.1210377
_diffrn_orient_matrix_UB_31 -0.2861864
_diffrn_orient_matrix_UB_32 0.0009764
_diffrn_orient_matrix_UB_33 0.0105318
_diffrn_radiation_monochromator mirror
_diffrn_radiation_type CuK\a
_diffrn_radiation_wavelength 1.54184
_diffrn_reflns_av_R_equivalents 0.0325
_diffrn_reflns_limit_h_max 5
_diffrn_reflns_limit_h_min -6
_diffrn_reflns_limit_k_max 8
_diffrn_reflns_limit_k_min -8
_diffrn_reflns_limit_l_max 15
_diffrn_reflns_limit_l_min -15
_diffrn_reflns_number 9066
_diffrn_reflns_theta_full 74.24
_diffrn_reflns_theta_max 74.24
_diffrn_reflns_theta_min 3.53
_diffrn_source 'SuperNova (Cu) X-ray Source'
_exptl_absorpt_coefficient_mu 0.654
_exptl_absorpt_correction_T_max 1
_exptl_absorpt_correction_T_min 0.73829
_exptl_absorpt_correction_type multi-scan
_exptl_absorpt_process_details
;
        CrysAlisPro, Agilent Technologies,
        Version 1.171.36.28 (release 01-02-2013 CrysAlis171 .NET)
        (compiled Feb  1 2013,16:14:44)
        Empirical absorption correction using spherical harmonics,
 implemented in SCALE3 ABSPACK scaling algorithm.
;
_exptl_crystal_colour colourless
_exptl_crystal_density_diffrn 1.218
_exptl_crystal_density_method 'not measured'
_exptl_crystal_description plate
_exptl_crystal_F_000 196
_exptl_crystal_size_max 0.304
_exptl_crystal_size_mid 0.140
_exptl_crystal_size_min 0.095
_refine_diff_density_max 0.153
_refine_diff_density_min -0.134
_refine_diff_density_rms 0.034
_refine_ls_abs_structure_details 'Flack H D (1983), Acta Cryst. A39, 876-881'
_refine_ls_abs_structure_Flack 0.0(2)
_refine_ls_extinction_method none
_refine_ls_goodness_of_fit_ref 1.056
_refine_ls_hydrogen_treatment constr
_refine_ls_matrix_type full
_refine_ls_number_parameters 119
_refine_ls_number_reflns 1932
_refine_ls_number_restraints 1
_refine_ls_restrained_S_all 1.056
_refine_ls_R_factor_all 0.0312
_refine_ls_R_factor_gt 0.0307
_refine_ls_shift/su_max 0
_refine_ls_shift/su_mean 0
_refine_ls_structure_factor_coef Fsqd
_refine_ls_weighting_details 'calc w=1/[\s^2^(Fo^2^)+(0.0438P)^2^+0.0668P] where P=(Fo^2^+2Fc^2^)/3'
_refine_ls_weighting_scheme calc
_refine_ls_wR_factor_gt 0.0796
_refine_ls_wR_factor_ref 0.0801
_reflns_number_gt 1904
_reflns_number_total 1932
_reflns_threshold_expression >2sigma(I)
_cod_data_source_file ja9b03679_si_004.cif
_cod_data_source_block a20180028_rmsmresolb
_cod_database_code 4127471

loop_
_symmetry_equiv_pos_as_xyz
'x, y, z'
'-x, y+1/2, -z'

loop_
_atom_site_label
_atom_site_type_symbol
_atom_site_fract_x
_atom_site_fract_y
_atom_site_fract_z
_atom_site_U_iso_or_equiv
_atom_site_adp_type
_atom_site_occupancy
_atom_site_calc_flag
O1 O -0.49988(18) -0.68673(13) -0.27325(7) 0.0319(2) Uani 1 d
O3 O -0.0446(2) -0.06962(14) -0.27839(9) 0.0382(3) Uani 1 d
C2 C -0.5588(3) -0.29022(19) -0.15332(11) 0.0287(3) Uani 1 d
H2A H -0.6937 -0.2621 -0.1047 0.034 Uiso 1 calc
H2B H -0.6329 -0.3378 -0.2183 0.034 Uiso 1 calc
C4 C -0.1300(3) -0.62487(19) -0.37071(10) 0.0279(3) Uani 1 d
H4A H -0.2124 -0.6972 -0.4253 0.034 Uiso 1 calc
H4B H 0.0239 -0.6866 -0.3516 0.034 Uiso 1 calc
C5 C -0.2984(3) -0.32499(19) -0.43696(10) 0.0320(3) Uani 1 d
H5 H -0.3894 -0.3534 -0.498 0.038 Uiso 1 calc
C6 C -0.3866(3) -0.19110(19) -0.37605(10) 0.0300(3) Uani 1 d
H6 H -0.5376 -0.1382 -0.3958 0.036 Uiso 1 calc
C7 C -0.3977(2) -0.43987(18) -0.10347(10) 0.0262(3) Uani 1 d
H7A H -0.5065 -0.5387 -0.0812 0.031 Uiso 1 calc
H7B H -0.3197 -0.3906 -0.0397 0.031 Uiso 1 calc
C8 C -0.0672(3) -0.4344(2) -0.41698(10) 0.0311(3) Uani 1 d
H8A H 0.0397 -0.3691 -0.3674 0.037 Uiso 1 calc
H8B H 0.0231 -0.4491 -0.4833 0.037 Uiso 1 calc
C9 C -0.0409(3) -0.6633(2) -0.11182(10) 0.0307(3) Uani 1 d
H9A H 0.0322 -0.6071 -0.05 0.046 Uiso 1 calc
H9B H 0.0887 -0.7108 -0.1566 0.046 Uiso 1 calc
H9C H -0.1484 -0.7613 -0.09 0.046 Uiso 1 calc
C10 C -0.1933(2) -0.52034(17) -0.17408(10) 0.0237(3) Uani 1 d
H10 H -0.0815 -0.4215 -0.1964 0.028 Uiso 1 calc
C11 C -0.2608(3) -0.11969(17) -0.27831(10) 0.0278(3) Uani 1 d
C12 C -0.4214(3) -0.11185(19) -0.18001(11) 0.0319(3) Uani 1 d
H12A H -0.544 -0.0155 -0.1893 0.038 Uiso 1 calc
H12B H -0.3171 -0.0787 -0.1197 0.038 Uiso 1 calc
C13 C -0.2963(2) -0.61512(17) -0.27353(9) 0.0237(3) Uani 1 d

loop_
_atom_site_aniso_label
_atom_site_aniso_U_11
_atom_site_aniso_U_22
_atom_site_aniso_U_33
_atom_site_aniso_U_23
_atom_site_aniso_U_13
_atom_site_aniso_U_12
O1 0.0305(5) 0.0302(5) 0.0349(5) -0.0014(4) -0.0010(4) -0.0084(4)
O3 0.0359(6) 0.0272(5) 0.0515(6) -0.0010(4) -0.0015(5) -0.0078(4)
C2 0.0276(7) 0.0283(7) 0.0303(6) -0.0031(5) 0.0040(5) 0.0005(6)
C4 0.0322(7) 0.0250(6) 0.0266(6) -0.0023(5) 0.0021(5) 0.0007(6)
C5 0.0427(8) 0.0304(7) 0.0229(6) 0.0050(5) -0.0025(5) -0.0028(6)
C6 0.0343(7) 0.0275(7) 0.0283(6) 0.0072(5) -0.0037(5) -0.0008(6)
C7 0.0290(7) 0.0260(6) 0.0237(6) 0.0001(5) 0.0008(5) -0.0048(6)
C8 0.0374(8) 0.0306(7) 0.0253(6) 0.0007(5) 0.0070(5) -0.0026(6)
C9 0.0309(7) 0.0312(7) 0.0299(6) 0.0045(5) -0.0048(5) 0.0011(6)
C10 0.0236(6) 0.0229(6) 0.0245(6) 0.0016(5) 0.0000(5) -0.0044(5)
C11 0.0333(7) 0.0162(6) 0.0340(7) 0.0043(5) -0.0025(5) 0.0004(6)
C12 0.0390(8) 0.0234(7) 0.0332(7) -0.0028(6) -0.0003(5) 0.0005(6)
C13 0.0256(6) 0.0189(6) 0.0267(6) 0.0025(5) -0.0028(5) -0.0002(5)

loop_
_atom_type_symbol
_atom_type_description
_atom_type_scat_dispersion_real
_atom_type_scat_dispersion_imag
_atom_type_scat_source
C C 0.0181 0.0091 'International Tables Vol C Tables 4.2.6.8 and 6.1.1.4'
H H 0 0 'International Tables Vol C Tables 4.2.6.8 and 6.1.1.4'
O O 0.0492 0.0322 'International Tables Vol C Tables 4.2.6.8 and 6.1.1.4'

loop_
_geom_angle_atom_site_label_1
_geom_angle_atom_site_label_2
_geom_angle_atom_site_label_3
_geom_angle
C7 C2 C12 115.30(11)
C13 C4 C8 112.90(11)
C6 C5 C8 126.43(12)
C5 C6 C11 124.71(12)
C2 C7 C10 116.38(10)
C5 C8 C4 111.31(12)
C7 C10 C9 110.38(10)
C13 C10 C7 112.93(10)
C13 C10 C9 107.19(10)
O3 C11 C6 122.22(12)
O3 C11 C12 122.46(12)
C6 C11 C12 115.32(12)
C11 C12 C2 114.95(11)
O1 C13 C4 121.02(11)
O1 C13 C10 121.13(11)
C4 C13 C10 117.77(10)

loop_
_geom_bond_atom_site_label_1
_geom_bond_atom_site_label_2
_geom_bond_distance
O1 C13 1.2102(15)
O3 C11 1.2157(16)
C2 C7 1.5263(18)
C2 C12 1.535(2)
C4 C8 1.5464(19)
C4 C13 1.5140(17)
C5 C6 1.330(2)
C5 C8 1.495(2)
C6 C11 1.4908(18)
C7 C10 1.5288(18)
C9 C10 1.5379(17)
C10 C13 1.5280(16)
C11 C12 1.5070(19)
